data_7100268
loop_
_publ_author_name
'Neil Burford'
'Ezra Edelstein'
'Michael J. Ferguson'
'Jeff C. Landry'
'Robert McDonald'

_publ_section_title
;
Identification of new N-Sb topologies: Understanding
the sequential dehydrochloride coupling of primary amines and
trichloropnictines
;
_journal_issue 40
_journal_name_full 'Chemical Communications'
_journal_page_first 5074
_journal_page_last 5076
_journal_paper_doi 10.1039/b509481j
_journal_year 2005
_chemical_formula_moiety 'C24 H27 Cl3 N3 Sb3'
_chemical_formula_sum 'C24 H27 Cl3 N3 Sb3'
_chemical_formula_weight 829.09
_chemical_melting_point 443.5(15)
_chemical_name_common
;
2,4,6-trichloro-1,3,5-tris-(2,6-dimethlyanaline)-2,4,6-
tristiba(1,3,5)triazane
;
_space_group_IT_number 14
_symmetry_cell_setting monoclinic
_symmetry_space_group_name_Hall '-P 2ybc'
_symmetry_space_group_name_H-M 'P 1 21/c 1'
_cell_angle_alpha 90.00
_cell_angle_beta 96.817(3)
_cell_angle_gamma 90.00
_cell_formula_units_Z 4
_cell_length_a 16.376(3)
_cell_length_b 8.9041(14)
_cell_length_c 19.122(3)
_cell_measurement_temperature 193(2)
_cell_volume 2768.6(7)
_diffrn_ambient_temperature 193(2)
_exptl_crystal_density_diffrn 1.989
_cod_depositor_comments
;
The following automatic conversions were performed:

'_chemical_melting_point' value '442-445' was changed to '443.5(15)'
- the average value was taken and precision was estimated.

Automatic conversion script
Id: cif_fix_values 1646 2011-03-28 12:23:43Z adriana 
;
_cod_original_sg_symbol_H-M 'P 21/c'
_cod_database_code 7100268

loop_
_symmetry_equiv_pos_as_xyz
'x, y, z'
'-x, y+1/2, -z+1/2'
'-x, -y, -z'
'x, -y-1/2, z-1/2'

loop_
_atom_site_label
_atom_site_type_symbol
_atom_site_fract_x
_atom_site_fract_y
_atom_site_fract_z
_atom_site_U_iso_or_equiv
_atom_site_adp_type
_atom_site_occupancy
_atom_site_symmetry_multiplicity
_atom_site_calc_flag
_atom_site_refinement_flags
_atom_site_disorder_assembly
_atom_site_disorder_group
Sb1 Sb 0.13127(4) 0.07932(8) 0.52086(3) 0.0461(2) Uani 1 1 d . A .
Sb2 Sb 0.20612(4) 0.22609(8) 0.36249(3) 0.0446(2) Uani 1 1 d . A .
Sb3A Sb 0.35345(8) 0.01255(16) 0.49279(6) 0.0536(4) Uani 0.55 1 d P A 1
Sb3B Sb 0.29472(9) -0.05920(19) 0.45863(8) 0.0529(4) Uani 0.45 1 d P A 2
Cl1 Cl 0.14521(19) 0.3457(4) 0.5385(2) 0.0785(9) Uani 1 1 d . . .
Cl2 Cl 0.19231(18) 0.0686(4) 0.26052(14) 0.0699(8) Uani 1 1 d . . .
Cl3A Cl 0.3154(6) -0.2033(7) 0.4247(4) 0.099(2) Uani 0.55 1 d P A 1
Cl3B Cl 0.4273(4) -0.0573(12) 0.5196(4) 0.095(3) Uani 0.45 1 d P A 2
N1 N 0.1375(4) 0.0853(9) 0.4152(4) 0.0393(16) Uani 1 1 d . . .
N2 N 0.3131(5) 0.1540(11) 0.4142(4) 0.051(2) Uani 1 1 d . . .
N3 N 0.2507(5) 0.0239(10) 0.5461(4) 0.0485(18) Uani 1 1 d . . .
C11 C 0.0590(5) 0.0424(13) 0.3763(5) 0.051(2) Uani 1 1 d . . .
C12 C -0.0001(6) 0.1604(18) 0.3540(5) 0.068(4) Uani 1 1 d . . .
C13 C -0.0727(7) 0.111(3) 0.3137(6) 0.116(8) Uani 1 1 d . . .
H13 H -0.1112 0.1849 0.2951 0.139 Uiso 1 1 calc R . .
C14 C -0.0909(8) -0.034(3) 0.3000(7) 0.114(8) Uani 1 1 d . . .
H14 H -0.1424 -0.0611 0.2747 0.137 Uiso 1 1 calc R . .
C15 C -0.0330(10) -0.147(2) 0.3233(7) 0.104(6) Uani 1 1 d . . .
H15 H -0.0451 -0.2496 0.3132 0.124 Uiso 1 1 calc R . .
C16 C 0.0431(7) -0.1058(15) 0.3619(6) 0.065(3) Uani 1 1 d . . .
C17 C 0.0130(7) 0.3224(17) 0.3701(8) 0.079(4) Uani 1 1 d . . .
H17A H 0.0469 0.3666 0.3365 0.095 Uiso 1 1 calc R . .
H17B H 0.0409 0.3337 0.4180 0.095 Uiso 1 1 calc R . .
H17C H -0.0403 0.3737 0.3663 0.095 Uiso 1 1 calc R . .
C18 C 0.1042(11) -0.2268(16) 0.3842(8) 0.089(4) Uani 1 1 d . . .
H18A H 0.1588 -0.1958 0.3736 0.106 Uiso 1 1 calc R . .
H18B H 0.0880 -0.3197 0.3588 0.106 Uiso 1 1 calc R . .
H18C H 0.1057 -0.2441 0.4350 0.106 Uiso 1 1 calc R . .
C21 C 0.3848(5) 0.2347(13) 0.3972(5) 0.050(2) Uani 1 1 d . A .
C22 C 0.4003(6) 0.3756(15) 0.4243(5) 0.056(3) Uani 1 1 d . . .
C23 C 0.4706(7) 0.456(2) 0.4081(6) 0.081(4) Uani 1 1 d . A .
H23 H 0.4814 0.5550 0.4252 0.097 Uiso 1 1 calc R . .
C24 C 0.5219(6) 0.387(2) 0.3674(6) 0.094(6) Uani 1 1 d . . .
H24 H 0.5700 0.4388 0.3573 0.113 Uiso 1 1 calc R A .
C25 C 0.5072(7) 0.249(2) 0.3408(6) 0.087(5) Uani 1 1 d . A .
H25 H 0.5438 0.2062 0.3113 0.104 Uiso 1 1 calc R . .
C26 C 0.4389(6) 0.1668(18) 0.3559(5) 0.069(4) Uani 1 1 d . . .
C27 C 0.3435(8) 0.4540(15) 0.4703(6) 0.066(3) Uani 1 1 d . A .
H27A H 0.3281 0.3836 0.5059 0.079 Uiso 1 1 calc R . .
H27B H 0.2939 0.4884 0.4410 0.079 Uiso 1 1 calc R . .
H27C H 0.3720 0.5404 0.4937 0.079 Uiso 1 1 calc R . .
C28 C 0.4218(8) 0.0097(18) 0.3237(7) 0.083(4) Uani 1 1 d . A .
H28A H 0.3672 0.0085 0.2964 0.100 Uiso 1 1 calc R . .
H28B H 0.4239 -0.0651 0.3614 0.100 Uiso 1 1 calc R . .
H28C H 0.4635 -0.0143 0.2926 0.100 Uiso 1 1 calc R . .
C31 C 0.2756(6) -0.0219(12) 0.6170(5) 0.048(2) Uani 1 1 d . A .
C32 C 0.3153(6) 0.0824(13) 0.6656(5) 0.054(2) Uani 1 1 d . . .
C33 C 0.3365(6) 0.0367(16) 0.7351(6) 0.065(3) Uani 1 1 d . A .
H33 H 0.3626 0.1061 0.7683 0.078 Uiso 1 1 calc R . .
C34 C 0.3206(6) -0.1066(17) 0.7567(6) 0.067(3) Uani 1 1 d . . .
H34 H 0.3350 -0.1352 0.8044 0.081 Uiso 1 1 calc R A .
C35 C 0.2847(6) -0.2056(13) 0.7102(6) 0.058(3) Uani 1 1 d . A .
H35 H 0.2750 -0.3044 0.7260 0.070 Uiso 1 1 calc R . .
C36 C 0.2604(5) -0.1704(11) 0.6388(5) 0.045(2) Uani 1 1 d . . .
C37 C 0.3384(8) 0.2330(15) 0.6428(7) 0.071(3) Uani 1 1 d . A .
H37A H 0.3697 0.2854 0.6823 0.085 Uiso 1 1 calc R . .
H37B H 0.2886 0.2902 0.6267 0.085 Uiso 1 1 calc R . .
H37C H 0.3723 0.2234 0.6041 0.085 Uiso 1 1 calc R . .
C38 C 0.2203(8) -0.2836(13) 0.5902(7) 0.066(3) Uani 1 1 d . A .
H38A H 0.1664 -0.2463 0.5697 0.079 Uiso 1 1 calc R . .
H38B H 0.2131 -0.3769 0.6160 0.079 Uiso 1 1 calc R . .
H38C H 0.2546 -0.3032 0.5526 0.079 Uiso 1 1 calc R . .

loop_
_atom_site_aniso_label
_atom_site_aniso_U_11
_atom_site_aniso_U_22
_atom_site_aniso_U_33
_atom_site_aniso_U_23
_atom_site_aniso_U_13
_atom_site_aniso_U_12
Sb1 0.0378(3) 0.0670(4) 0.0341(3) -0.0083(3) 0.0069(2) -0.0162(3)
Sb2 0.0314(3) 0.0616(4) 0.0403(3) 0.0023(3) 0.0028(2) -0.0031(3)
Sb3A 0.0436(7) 0.0763(9) 0.0450(6) 0.0195(6) 0.0225(5) 0.0198(6)
Sb3B 0.0361(7) 0.0691(10) 0.0556(8) 0.0094(7) 0.0140(6) 0.0090(7)
Cl1 0.0538(15) 0.077(2) 0.104(2) -0.0463(18) 0.0061(15) 0.0036(14)
Cl2 0.0590(16) 0.107(2) 0.0444(13) -0.0157(14) 0.0095(11) 0.0049(15)
Cl3A 0.162(7) 0.060(3) 0.087(4) 0.001(3) 0.070(5) 0.016(4)
Cl3B 0.030(3) 0.180(9) 0.076(4) 0.060(5) 0.005(3) 0.023(4)
N1 0.024(3) 0.061(5) 0.033(3) -0.006(3) 0.003(3) -0.008(3)
N2 0.036(4) 0.080(6) 0.039(4) 0.009(4) 0.011(3) 0.006(4)
N3 0.046(4) 0.064(5) 0.037(4) 0.002(4) 0.014(3) -0.002(4)
C11 0.022(4) 0.096(8) 0.035(4) -0.002(5) 0.004(3) -0.016(4)
C12 0.028(5) 0.143(12) 0.034(5) 0.001(6) 0.005(4) 0.004(6)
C13 0.029(6) 0.28(3) 0.034(6) -0.006(10) 0.006(5) 0.017(10)
C14 0.031(6) 0.26(3) 0.051(7) -0.054(11) 0.008(5) -0.040(11)
C15 0.084(11) 0.175(17) 0.056(7) -0.051(9) 0.026(7) -0.061(12)
C16 0.056(6) 0.095(9) 0.047(5) -0.024(6) 0.010(5) -0.032(6)
C17 0.045(6) 0.109(11) 0.085(9) 0.029(8) 0.018(6) 0.024(7)
C18 0.108(12) 0.078(9) 0.079(9) -0.025(7) 0.009(8) -0.032(8)
C21 0.026(4) 0.093(8) 0.031(4) 0.002(5) 0.004(3) 0.002(4)
C22 0.028(4) 0.106(9) 0.035(4) 0.006(5) 0.004(3) -0.002(5)
C23 0.042(6) 0.150(13) 0.050(6) -0.007(7) -0.002(5) -0.040(7)
C24 0.024(5) 0.206(18) 0.054(6) -0.008(9) 0.013(5) -0.038(8)
C25 0.040(6) 0.178(16) 0.043(6) -0.019(8) 0.009(5) -0.001(8)
C26 0.025(4) 0.142(12) 0.041(5) -0.006(6) 0.003(4) 0.007(6)
C27 0.057(6) 0.087(8) 0.053(6) -0.005(6) 0.006(5) -0.014(6)
C28 0.058(7) 0.135(13) 0.056(7) -0.011(7) 0.010(6) 0.034(8)
C31 0.036(5) 0.063(6) 0.049(5) 0.012(4) 0.017(4) 0.003(4)
C32 0.029(4) 0.082(7) 0.050(5) 0.004(5) 0.006(4) -0.003(4)
C33 0.032(5) 0.108(10) 0.054(6) -0.004(6) 0.001(4) 0.009(6)
C34 0.035(5) 0.124(11) 0.043(5) 0.022(6) 0.008(4) 0.014(6)
C35 0.034(5) 0.070(7) 0.072(7) 0.028(6) 0.015(5) 0.010(5)
C36 0.031(4) 0.049(5) 0.059(5) 0.012(4) 0.020(4) 0.006(4)
C37 0.056(7) 0.090(9) 0.065(7) 0.005(6) 0.004(5) -0.020(6)
C38 0.071(8) 0.057(6) 0.075(7) 0.011(5) 0.031(6) -0.001(5)

loop_
_geom_bond_atom_site_label_1
_geom_bond_atom_site_label_2
_geom_bond_distance
_geom_bond_site_symmetry_2
_geom_bond_publ_flag
Sb1 N3 2.020(8) . ?
Sb1 N1 2.035(7) . ?
Sb1 Cl1 2.403(3) . ?
Sb2 N2 2.012(8) . ?
Sb2 N1 2.030(7) . ?
Sb2 Cl2 2.390(3) . ?
Sb3A N2 2.011(8) . ?
Sb3A N3 2.071(8) . ?
Sb3A Cl3A 2.364(7) . ?
Sb3B N3 2.038(8) . ?
Sb3B N2 2.116(9) . ?
Sb3B Cl3B 2.339(6) . ?
N1 C11 1.458(10) . ?
N2 C21 1.446(13) . ?
N3 C31 1.427(12) . ?
C11 C16 1.367(17) . ?
C11 C12 1.456(17) . ?
C12 C13 1.409(19) . ?
C12 C17 1.49(2) . ?
C13 C14 1.35(3) . ?
C14 C15 1.42(3) . ?
C15 C16 1.419(18) . ?
C16 C18 1.50(2) . ?
C21 C22 1.370(16) . ?
C21 C26 1.393(14) . ?
C22 C23 1.421(15) . ?
C22 C27 1.523(16) . ?
C23 C24 1.36(2) . ?
C24 C25 1.34(2) . ?
C25 C26 1.394(19) . ?
C26 C28 1.54(2) . ?
C31 C32 1.416(15) . ?
C31 C36 1.418(14) . ?
C32 C33 1.394(15) . ?
C32 C37 1.473(16) . ?
C33 C34 1.376(19) . ?
C34 C35 1.337(18) . ?
C35 C36 1.411(14) . ?
C36 C38 1.472(16) . ?
